data_4124402
loop_
_publ_author_name
'Wang, Chao'
'Zong, Lili'
'Tan, Choon-Hong'

_publ_section_title
;
 Enantioselective Oxidation of Alkenes with Potassium Permanganate
 Catalyzed by Chiral Dicationic Bisguanidinium.
;
_journal_name_full 'Journal of the American Chemical Society'
_journal_page_first 150813122746001
_journal_paper_doi 10.1021/jacs.5b05792
_journal_year 2015
_chemical_absolute_configuration ad
_chemical_formula_sum 'C17 H18 Cl N O4'
_chemical_formula_weight 335.77
_space_group_crystal_system orthorhombic
_space_group_IT_number 19
_space_group_name_Hall 'P 2ac 2ab'
_space_group_name_H-M_alt 'P 21 21 21'
_symmetry_space_group_name_Hall 'P 2ac 2ab'
_symmetry_space_group_name_H-M 'P 21 21 21'
_atom_sites_solution_hydrogens geom
_cell_angle_alpha 90
_cell_angle_beta 90
_cell_angle_gamma 90
_cell_formula_units_Z 4
_cell_length_a 6.2685(2)
_cell_length_b 13.9005(5)
_cell_length_c 18.6052(5)
_cell_measurement_reflns_used 4733
_cell_measurement_temperature 103.(2)
_cell_measurement_theta_max 29.2709
_cell_measurement_theta_min 2.6346
_cell_volume 1621.17(9)
_computing_cell_refinement 'SAINT V8.34A (Bruker AXS Inc., 2013)'
_computing_data_collection 'APEX2 (Bruker AXS Inc., 2014)'
_computing_data_reduction 'SAINT V8.34A (Bruker AXS Inc., 2013)'
_computing_molecular_graphics 'XP (Bruker AXS Inc., 2014)'
_computing_publication_material 'APEX2 (Bruker AXS Inc., 2014)'
_computing_structure_refinement 'SHELXL-2014/6 (Sheldrick, 2014)'
_diffrn_ambient_temperature 103.(2)
_diffrn_detector_area_resol_mean 8.3333
_diffrn_measured_fraction_theta_full 0.998
_diffrn_measured_fraction_theta_max 0.998
_diffrn_measurement_device_type 'CCD area detector'
_diffrn_measurement_method 'phi and omega scans'
_diffrn_radiation_monochromator graphite
_diffrn_radiation_type MoK\a
_diffrn_radiation_wavelength 0.71073
_diffrn_reflns_av_R_equivalents 0.0398
_diffrn_reflns_av_unetI/netI 0.0475
_diffrn_reflns_limit_h_max 9
_diffrn_reflns_limit_h_min -9
_diffrn_reflns_limit_k_max 16
_diffrn_reflns_limit_k_min -20
_diffrn_reflns_limit_l_max 23
_diffrn_reflns_limit_l_min -27
_diffrn_reflns_number 18167
_diffrn_reflns_theta_full 31.10
_diffrn_reflns_theta_max 31.10
_diffrn_reflns_theta_min 2.63
_diffrn_source 'fine-focus sealed tube'
_exptl_absorpt_coefficient_mu 0.255
_exptl_absorpt_correction_T_max 0.95
_exptl_absorpt_correction_T_min 0.84
_exptl_absorpt_correction_type multi-scan
_exptl_absorpt_process_details 'SADABS V2014/4 (Bruker AXS Inc.)'
_exptl_crystal_colour colourless
_exptl_crystal_density_diffrn 1.376
_exptl_crystal_density_method 'not measured'
_exptl_crystal_description block
_exptl_crystal_F_000 704
_exptl_crystal_size_max 0.360
_exptl_crystal_size_mid 0.240
_exptl_crystal_size_min 0.220
_refine_diff_density_max 0.266
_refine_diff_density_min -0.248
_refine_ls_abs_structure_details
;
Flack x determined using 1755 quotients [(I+)-(I-)]/[(I+)+(I-)]
(Parsons, Flack and Wagner, Acta Cryst. B69 (2013) 249-259).
;
_refine_ls_abs_structure_Flack 0.03(3)
_refine_ls_extinction_method none
_refine_ls_goodness_of_fit_ref 1.028
_refine_ls_hydrogen_treatment constr
_refine_ls_matrix_type full
_refine_ls_number_parameters 212
_refine_ls_number_reflns 5189
_refine_ls_number_restraints 0
_refine_ls_restrained_S_all 1.028
_refine_ls_R_factor_all 0.0472
_refine_ls_R_factor_gt 0.0376
_refine_ls_shift/su_max 0.001
_refine_ls_shift/su_mean 0.000
_refine_ls_structure_factor_coef Fsqd
_refine_ls_weighting_details 'w=1/[\s^2^(Fo^2^)+(0.0389P)^2^+0.1971P] where P=(Fo^2^+2Fc^2^)/3'
_refine_ls_weighting_scheme calc
_refine_ls_wR_factor_gt 0.0802
_refine_ls_wR_factor_ref 0.0846
_reflns_number_gt 4548
_reflns_number_total 5189
_reflns_threshold_expression 'I > 2\s(I)'
_cod_data_source_file ja5b05792_si_001.cif
_cod_data_source_block I
_cod_database_code 4124402

loop_
_space_group_symop_operation_xyz
'x, y, z'
'-x+1/2, -y, z+1/2'
'-x, y+1/2, -z+1/2'
'x+1/2, -y+1/2, -z'

loop_
_atom_site_type_symbol
_atom_site_label
_atom_site_fract_x
_atom_site_fract_y
_atom_site_fract_z
_atom_site_U_iso_or_equiv
_atom_site_adp_type
_atom_site_calc_flag
_atom_site_refinement_flags_adp
_atom_site_refinement_flags_posn
_atom_site_occupancy
C C1 0.4330(3) 0.66761(14) 0.59503(10) 0.0110(3) Uani d . . 1
C C2 0.4448(3) 0.59594(13) 0.53156(10) 0.0113(3) Uani d . . 1
C C3 0.5425(3) 0.76375(14) 0.57662(10) 0.0126(4) Uani d . . 1
H H3A 0.6986 0.751 0.5708 0.015 Uiso calc U R 1
C C4 0.5156(3) 0.83754(14) 0.63610(11) 0.0196(4) Uani d . . 1
H H4A 0.5912 0.8967 0.6231 0.029 Uiso calc U R 1
H H4B 0.5745 0.8119 0.681 0.029 Uiso calc U R 1
H H4C 0.3636 0.8516 0.6426 0.029 Uiso calc U R 1
C C5 0.5504(3) 0.61968(13) 0.65730(10) 0.0114(3) Uani d . . 1
C C6 0.7446(3) 0.57496(13) 0.64358(11) 0.0130(4) Uani d . . 1
H H6 0.8025 0.5765 0.5964 0.016 Uiso calc U R 1
C C7 0.8551(3) 0.52803(14) 0.69808(11) 0.0144(4) Uani d . . 1
C C8 1.1381(4) 0.42066(17) 0.72807(13) 0.0255(5) Uani d . . 1
H H8A 1.1864 0.4589 0.7692 0.038 Uiso calc U R 1
H H8B 1.2609 0.3887 0.7058 0.038 Uiso calc U R 1
H H8C 1.0358 0.3721 0.7444 0.038 Uiso calc U R 1
C C9 0.7757(3) 0.52753(15) 0.76755(11) 0.0163(4) Uani d . . 1
H H9 0.8508 0.4959 0.8051 0.02 Uiso calc U R 1
C C10 0.5832(3) 0.57441(15) 0.78121(11) 0.0185(4) Uani d . . 1
H H10 0.5286 0.5752 0.8288 0.022 Uiso calc U R 1
C C11 0.4694(3) 0.61988(15) 0.72715(11) 0.0164(4) Uani d . . 1
H H11 0.3378 0.6508 0.7375 0.02 Uiso calc U R 1
C C12 0.2683(3) 0.44548(13) 0.49048(11) 0.0126(4) Uani d . . 1
C C13 0.0826(3) 0.39120(14) 0.50031(11) 0.0161(4) Uani d . . 1
H H13 -0.0186 0.4101 0.5356 0.019 Uiso calc U R 1
C C14 0.0454(3) 0.30990(15) 0.45877(11) 0.0169(4) Uani d . . 1
H H14 -0.0806 0.273 0.4655 0.02 Uiso calc U R 1
C C15 0.1933(3) 0.28325(14) 0.40768(11) 0.0156(4) Uani d . . 1
C C16 0.3766(3) 0.33618(14) 0.39665(11) 0.0174(4) Uani d . . 1
H H16 0.4761 0.3171 0.3609 0.021 Uiso calc U R 1
C C17 0.4153(3) 0.41778(15) 0.43815(11) 0.0158(4) Uani d . . 1
H H17 0.5413 0.4544 0.4308 0.019 Uiso calc U R 1
Cl Cl1 0.14979(8) 0.17945(4) 0.35729(3) 0.02354(13) Uani d . . 1
N N1 0.2969(2) 0.52538(12) 0.53600(9) 0.0128(3) Uani d . . 1
H H1 0.2067 0.53 0.5721 0.015 Uiso calc U R 1
O O1 0.5826(2) 0.60023(10) 0.48447(7) 0.0152(3) Uani d . . 1
O O2 0.2169(2) 0.68183(11) 0.61558(7) 0.0136(3) Uani d . . 1
H H2 0.1438 0.6952 0.5791 0.02 Uiso calc U R 1
O O3 0.4642(2) 0.80093(10) 0.50992(7) 0.0146(3) Uani d . . 1
H H3 0.3476 0.8293 0.5169 0.022 Uiso calc U R 1
O O4 1.0379(2) 0.48227(11) 0.67658(8) 0.0188(3) Uani d . . 1

loop_
_atom_site_aniso_label
_atom_site_aniso_U_11
_atom_site_aniso_U_22
_atom_site_aniso_U_33
_atom_site_aniso_U_12
_atom_site_aniso_U_13
_atom_site_aniso_U_23
C1 0.0093(7) 0.0129(9) 0.0109(8) -0.0001(6) 0.0001(6) -0.0002(7)
C2 0.0104(8) 0.0123(9) 0.0111(9) 0.0003(7) -0.0023(7) 0.0010(7)
C3 0.0128(8) 0.0125(9) 0.0125(9) 0.0006(7) -0.0019(7) 0.0012(7)
C4 0.0272(10) 0.0140(10) 0.0175(10) -0.0008(8) -0.0013(8) -0.0036(8)
C5 0.0129(8) 0.0100(8) 0.0113(9) -0.0009(6) -0.0012(7) -0.0013(6)
C6 0.0125(8) 0.0142(9) 0.0123(9) 0.0012(6) 0.0007(7) 0.0008(7)
C7 0.0125(8) 0.0131(8) 0.0176(10) -0.0001(7) -0.0017(8) 0.0007(7)
C8 0.0201(10) 0.0282(12) 0.0283(12) 0.0082(9) -0.0034(9) 0.0110(10)
C9 0.0200(9) 0.0166(10) 0.0123(9) 0.0003(8) -0.0045(8) 0.0017(8)
C10 0.0233(10) 0.0212(11) 0.0111(9) 0.0034(8) 0.0012(8) -0.0002(8)
C11 0.0171(9) 0.0181(10) 0.0141(10) 0.0043(7) 0.0017(8) -0.0016(8)
C12 0.0133(8) 0.0129(9) 0.0115(9) 0.0001(7) -0.0019(7) 0.0008(7)
C13 0.0152(9) 0.0179(10) 0.0153(10) -0.0034(7) 0.0026(7) -0.0002(8)
C14 0.0152(9) 0.0164(10) 0.0191(10) -0.0044(7) -0.0022(8) 0.0021(8)
C15 0.0202(10) 0.0112(9) 0.0154(10) -0.0013(7) -0.0044(7) -0.0023(7)
C16 0.0189(9) 0.0166(10) 0.0167(10) 0.0003(8) 0.0017(7) -0.0032(8)
C17 0.0153(9) 0.0148(9) 0.0172(10) -0.0022(7) 0.0024(7) -0.0010(7)
Cl1 0.0259(2) 0.0167(2) 0.0280(3) -0.0021(2) -0.0042(2) -0.0088(2)
N1 0.0136(7) 0.0131(7) 0.0117(8) -0.0011(6) 0.0034(6) -0.0025(6)
O1 0.0158(6) 0.0160(7) 0.0138(7) -0.0039(5) 0.0039(5) -0.0023(5)
O2 0.0093(5) 0.0185(7) 0.0129(7) 0.0024(5) 0.0006(5) 0.0007(6)
O3 0.0127(6) 0.0174(7) 0.0136(7) 0.0034(5) -0.0002(5) 0.0033(5)
O4 0.0137(7) 0.0232(8) 0.0197(8) 0.0066(6) 0.0008(6) 0.0069(6)

loop_
_atom_type_symbol
_atom_type_description
_atom_type_scat_dispersion_real
_atom_type_scat_dispersion_imag
_atom_type_scat_source
C C 0.0033 0.0016 'International Tables Vol C Tables 4.2.6.8 and 6.1.1.4'
H H 0.0000 0.0000 'International Tables Vol C Tables 4.2.6.8 and 6.1.1.4'
N N 0.0061 0.0033 'International Tables Vol C Tables 4.2.6.8 and 6.1.1.4'
O O 0.0106 0.0060 'International Tables Vol C Tables 4.2.6.8 and 6.1.1.4'
Cl Cl 0.1484 0.1585 'International Tables Vol C Tables 4.2.6.8 and 6.1.1.4'

loop_
_geom_angle_atom_site_label_1
_geom_angle_atom_site_label_2
_geom_angle_atom_site_label_3
_geom_angle
O2 C1 C5 108.43(15)
O2 C1 C3 111.33(16)
C5 C1 C3 109.43(15)
O2 C1 C2 109.89(15)
C5 C1 C2 105.99(15)
C3 C1 C2 111.58(15)
O1 C2 N1 124.01(17)
O1 C2 C1 123.04(16)
N1 C2 C1 112.83(16)
O3 C3 C4 110.48(16)
O3 C3 C1 110.68(15)
C4 C3 C1 111.99(16)
C6 C5 C11 119.38(17)
C6 C5 C1 118.56(16)
C11 C5 C1 122.06(17)
C7 C6 C5 120.79(18)
O4 C7 C9 124.78(18)
O4 C7 C6 114.92(17)
C9 C7 C6 120.27(18)
C7 C9 C10 118.58(18)
C11 C10 C9 121.76(19)
C10 C11 C5 119.19(18)
C17 C12 C13 119.48(18)
C17 C12 N1 123.60(17)
C13 C12 N1 116.91(17)
C14 C13 C12 120.36(18)
C15 C14 C13 119.33(18)
C14 C15 C16 121.28(18)
C14 C15 Cl1 119.24(15)
C16 C15 Cl1 119.47(16)
C15 C16 C17 119.77(19)
C16 C17 C12 119.78(18)
C2 N1 C12 128.52(16)
C7 O4 C8 116.73(16)

loop_
_geom_bond_atom_site_label_1
_geom_bond_atom_site_label_2
_geom_bond_distance
C1 O2 1.422(2)
C1 C5 1.526(3)
C1 C3 1.541(3)
C1 C2 1.547(3)
C2 O1 1.232(2)
C2 N1 1.352(2)
C3 O3 1.431(2)
C3 C4 1.518(3)
C5 C6 1.390(3)
C5 C11 1.395(3)
C6 C7 1.390(3)
C7 O4 1.370(2)
C7 C9 1.385(3)
C8 O4 1.430(2)
C9 C10 1.395(3)
C10 C11 1.386(3)
C12 C17 1.395(3)
C12 C13 1.399(3)
C12 N1 1.408(2)
C13 C14 1.389(3)
C14 C15 1.378(3)
C15 C16 1.380(3)
C15 Cl1 1.742(2)
C16 C17 1.393(3)
